data_7129939
loop_
_publ_author_name
'Mannava, M. K. Chaitanya'
'Bommaka, Manish K.'
'Dandela, Rambabu'
'Solomon, K. Anand'
'Nangia, Ashwini K.'

_publ_section_title
;
 Fluorobenzoic acid coformers to improve the solubility and permeability
 of the BCS class IV drug naftopidil
;
_journal_name_full 'Chemical Communications'
_journal_paper_doi 10.1039/D1CC07187D
_journal_year 2022
_chemical_formula_moiety 'C24 H29 N2 O3, C7 H3 F2 O2'
_chemical_formula_sum 'C31 H32 F2 N2 O5'
_chemical_formula_weight 550.58
_space_group_crystal_system monoclinic
_space_group_IT_number 14
_space_group_name_Hall '-P 2ybc'
_space_group_name_H-M_alt 'P 1 21/c 1'
_atom_sites_solution_hydrogens difmap
_audit_creation_date 2021-12-19
_audit_creation_method
;
Olex2 1.2
(compiled 2018.05.29 svn.r3508 for OlexSys, GUI svn.r5506)
;
_audit_update_record
;
2021-12-22 deposited with the CCDC.	2022-03-25 downloaded from the CCDC.
;
_cell_angle_alpha 90
_cell_angle_beta 96.300(3)
_cell_angle_gamma 90
_cell_formula_units_Z 4
_cell_length_a 11.7664(8)
_cell_length_b 11.2033(8)
_cell_length_c 21.4616(16)
_cell_measurement_reflns_used 44281
_cell_measurement_temperature 293(2)
_cell_measurement_theta_max 25.072
_cell_measurement_theta_min 2.518
_cell_volume 2812.0(3)
_computing_molecular_graphics 'Olex2 (Dolomanov et al., 2009)'
_computing_publication_material 'Olex2 (Dolomanov et al., 2009)'
_computing_structure_refinement 'ShelXL (Sheldrick, 2015)'
_diffrn_ambient_temperature 293.15
_diffrn_measured_fraction_theta_full 0.998
_diffrn_measured_fraction_theta_max 0.998
_diffrn_measurement_device_type bruker
_diffrn_radiation_type MoK\a
_diffrn_radiation_wavelength 0.71073
_diffrn_reflns_av_R_equivalents 0.0506
_diffrn_reflns_av_unetI/netI 0.0291
_diffrn_reflns_Laue_measured_fraction_full 0.998
_diffrn_reflns_Laue_measured_fraction_max 0.998
_diffrn_reflns_limit_h_max 14
_diffrn_reflns_limit_h_min -14
_diffrn_reflns_limit_k_max 13
_diffrn_reflns_limit_k_min -13
_diffrn_reflns_limit_l_max 25
_diffrn_reflns_limit_l_min -25
_diffrn_reflns_number 44281
_diffrn_reflns_point_group_measured_fraction_full 0.998
_diffrn_reflns_point_group_measured_fraction_max 0.998
_diffrn_reflns_theta_full 25.072
_diffrn_reflns_theta_max 25.072
_diffrn_reflns_theta_min 2.518
_exptl_absorpt_coefficient_mu 0.097
_exptl_crystal_colour colorless
_exptl_crystal_density_diffrn 1.301
_exptl_crystal_description needle
_exptl_crystal_F_000 1160
_refine_diff_density_max 0.514
_refine_diff_density_min -0.549
_refine_diff_density_rms 0.046
_refine_ls_extinction_method none
_refine_ls_goodness_of_fit_ref 1.045
_refine_ls_hydrogen_treatment refall
_refine_ls_matrix_type full
_refine_ls_number_parameters 498
_refine_ls_number_reflns 4980
_refine_ls_number_restraints 0
_refine_ls_restrained_S_all 1.045
_refine_ls_R_factor_all 0.0711
_refine_ls_R_factor_gt 0.0575
_refine_ls_shift/su_max 0.000
_refine_ls_shift/su_mean 0.000
_refine_ls_structure_factor_coef Fsqd
_refine_ls_weighting_details 'w=1/[\s^2^(Fo^2^)+(0.0776P)^2^+1.5493P] where P=(Fo^2^+2Fc^2^)/3'
_refine_ls_weighting_scheme calc
_refine_ls_wR_factor_gt 0.1506
_refine_ls_wR_factor_ref 0.1598
_reflns_Friedel_coverage 0.000
_reflns_number_gt 4007
_reflns_number_total 4980
_reflns_threshold_expression 'I > 2\s(I)'
_cod_data_source_file d1cc07187d2.cif
_cod_data_source_block nfpd35dfbza3_0m
_cod_database_code 7129939
_shelx_shelxl_version_number 2014/7
_shelx_space_group_comment
;
The symmetry employed for this shelxl refinement is uniquely defined
by the following loop, which should always be used as a source of
symmetry information in preference to the above space-group names.
They are only intended as comments.
;
_olex2_refinement_description
;
1. Others
 Fixed Sof: O13(0.85) O0AA(0.15)
;
_olex2_submission_special_instructions 'No special instructions were received'

loop_
_space_group_symop_operation_xyz
'x, y, z'
'-x, y+1/2, -z+1/2'
'-x, -y, -z'
'x, -y-1/2, z-1/2'

loop_
_atom_site_label
_atom_site_type_symbol
_atom_site_fract_x
_atom_site_fract_y
_atom_site_fract_z
_atom_site_U_iso_or_equiv
_atom_site_adp_type
_atom_site_occupancy
_atom_site_site_symmetry_order
_atom_site_calc_flag
_atom_site_refinement_flags_posn
_atom_site_refinement_flags_adp
_atom_site_refinement_flags_occupancy
_atom_site_disorder_assembly
_atom_site_disorder_group
O1 O 0.25952(18) 0.86434(15) 0.56965(9) 0.0623(5) Uani 1 1 d . . . . .
N1 N 0.15958(15) 0.66114(16) 0.59869(8) 0.0397(4) Uani 1 1 d . . . . .
C1 C 0.3146(4) 0.9733(3) 0.5579(2) 0.0793(10) Uani 1 1 d . . . . .
H1A H 0.272(3) 1.012(4) 0.5215(18) 0.104(12) Uiso 1 1 d . . . . .
H1B H 0.395(4) 0.951(3) 0.5504(17) 0.100(13) Uiso 1 1 d . . . . .
H1C H 0.307(3) 1.016(4) 0.5990(19) 0.104(12) Uiso 1 1 d . . . . .
O13 O -0.01896(17) 0.37890(17) 0.75551(9) 0.0454(5) Uani 0.85 1 d . . P . .
N2 N 0.12709(15) 0.55824(16) 0.71836(8) 0.0375(4) Uani 1 1 d . . . . .
H2 H 0.154(2) 0.488(3) 0.7134(12) 0.057(8) Uiso 1 1 d . . . . .
C2 C 0.2434(2) 0.7829(2) 0.52200(11) 0.0474(6) Uani 1 1 d . . . . .
O3 O 0.10917(15) 0.37881(16) 0.87813(7) 0.0561(5) Uani 1 1 d . . . . .
C3 C 0.2726(3) 0.8020(3) 0.46212(13) 0.0633(7) Uani 1 1 d . . . . .
H3 H 0.306(2) 0.872(3) 0.4510(13) 0.066(8) Uiso 1 1 d . . . . .
C4 C 0.2533(3) 0.7136(3) 0.41696(14) 0.0748(9) Uani 1 1 d . . . . .
H4 H 0.272(3) 0.728(3) 0.3742(16) 0.090(10) Uiso 1 1 d . . . . .
C5 C 0.2057(3) 0.6072(3) 0.43170(14) 0.0721(8) Uani 1 1 d . . . . .
H5 H 0.199(3) 0.546(3) 0.4017(17) 0.092(11) Uiso 1 1 d . . . . .
C6 C 0.1750(2) 0.5882(3) 0.49119(12) 0.0573(6) Uani 1 1 d . . . . .
H6 H 0.147(2) 0.510(3) 0.5019(13) 0.068(8) Uiso 1 1 d . . . . .
C7 C 0.19290(19) 0.6751(2) 0.53717(10) 0.0423(5) Uani 1 1 d . . . . .
C8 C 0.2568(2) 0.6426(2) 0.64669(11) 0.0454(5) Uani 1 1 d . . . . .
H8A H 0.314(2) 0.709(2) 0.6425(11) 0.048(6) Uiso 1 1 d . . . . .
H8B H 0.292(2) 0.565(2) 0.6413(11) 0.053(7) Uiso 1 1 d . . . . .
C9 C 0.2179(2) 0.6489(2) 0.71125(11) 0.0436(5) Uani 1 1 d . . . . .
H9A H 0.276(2) 0.634(2) 0.7407(13) 0.057(8) Uiso 1 1 d . . . . .
H9B H 0.184(2) 0.726(2) 0.7198(11) 0.052(7) Uiso 1 1 d . . . . .
C10 C 0.0708(2) 0.5727(2) 0.60512(11) 0.0441(5) Uani 1 1 d . . . . .
H10A H 0.098(2) 0.487(2) 0.6010(11) 0.048(6) Uiso 1 1 d . . . . .
H10B H 0.010(2) 0.590(2) 0.5724(12) 0.049(6) Uiso 1 1 d . . . . .
C11 C 0.02930(19) 0.5807(2) 0.66912(11) 0.0441(5) Uani 1 1 d . . . . .
H11A H 0.000(2) 0.664(2) 0.6777(11) 0.056(7) Uiso 1 1 d . . . . .
H11B H -0.035(2) 0.521(2) 0.6756(12) 0.059(7) Uiso 1 1 d . . . . .
C12 C 0.0962(2) 0.5581(2) 0.78439(11) 0.0451(5) Uani 1 1 d . . . . .
H12A H 0.081(2) 0.641(2) 0.7944(12) 0.056(7) Uiso 1 1 d . . . . .
H12B H 0.168(2) 0.531(2) 0.8102(12) 0.054(7) Uiso 1 1 d . . . . .
C13 C -0.0030(2) 0.4764(2) 0.79548(11) 0.0473(6) Uani 1 1 d . . . . .
C14 C 0.0044(2) 0.4421(2) 0.86399(12) 0.0512(6) Uani 1 1 d . . . . .
H14A H 0.008(2) 0.516(2) 0.8915(12) 0.054(7) Uiso 1 1 d . . . . .
H14B H -0.062(2) 0.387(2) 0.8699(12) 0.054(7) Uiso 1 1 d . . . . .
C15 C 0.1339(2) 0.3303(2) 0.93652(10) 0.0484(6) Uani 1 1 d . . . . .
C16 C 0.0625(3) 0.3327(2) 0.98229(12) 0.0578(7) Uani 1 1 d . . . . .
H16 H -0.011(2) 0.368(2) 0.9741(11) 0.042(6) Uiso 1 1 d . . . . .
C17 C 0.0983(4) 0.2770(3) 1.04090(13) 0.0716(9) Uani 1 1 d . . . . .
H17 H 0.046(3) 0.280(3) 1.0698(16) 0.082(10) Uiso 1 1 d . . . . .
C18 C 0.2022(4) 0.2246(3) 1.05167(15) 0.0746(9) Uani 1 1 d . . . . .
H18 H 0.226(3) 0.194(4) 1.0919(18) 0.106(12) Uiso 1 1 d . . . . .
C19 C 0.2778(3) 0.2221(2) 1.00547(13) 0.0625(7) Uani 1 1 d . . . . .
C20 C 0.3876(4) 0.1677(3) 1.0144(2) 0.0832(11) Uani 1 1 d . . . . .
H20 H 0.407(3) 0.138(3) 1.0536(18) 0.097(12) Uiso 1 1 d . . . . .
C21 C 0.4583(4) 0.1661(4) 0.9689(2) 0.0955(12) Uani 1 1 d . . . . .
H21 H 0.532(4) 0.125(4) 0.978(2) 0.130(15) Uiso 1 1 d . . . . .
C22 C 0.4246(3) 0.2187(4) 0.9116(2) 0.0942(11) Uani 1 1 d . . . . .
H22 H 0.484(4) 0.215(4) 0.880(2) 0.140(16) Uiso 1 1 d . . . . .
C23 C 0.3196(3) 0.2725(3) 0.89985(15) 0.0724(8) Uani 1 1 d . . . . .
H23 H 0.291(2) 0.308(3) 0.8564(14) 0.072(8) Uiso 1 1 d . . . . .
C24 C 0.2439(2) 0.2753(2) 0.94638(12) 0.0527(6) Uani 1 1 d . . . . .
F2 F 0.3891(2) -0.1281(2) 0.79120(18) 0.1745(16) Uani 1 1 d . . . . .
F1 F 0.58462(13) 0.09856(17) 0.65655(8) 0.0773(5) Uani 1 1 d . . . . .
O5 O 0.14558(16) 0.22735(16) 0.74748(11) 0.0732(6) Uani 1 1 d . . . . .
O4 O 0.25974(14) 0.36142(13) 0.71040(8) 0.0522(4) Uani 1 1 d . . . . .
C25 C 0.23674(19) 0.25907(19) 0.72807(10) 0.0413(5) Uani 1 1 d . . . . .
C26 C 0.32756(19) 0.16387(19) 0.72699(10) 0.0407(5) Uani 1 1 d . . . . .
C27 C 0.3178(3) 0.0602(3) 0.76083(16) 0.0701(9) Uani 1 1 d . . . . .
H27 H 0.250(3) 0.050(3) 0.7836(16) 0.096(11) Uiso 1 1 d . . . . .
C28 C 0.3991(3) -0.0262(3) 0.75857(19) 0.0883(11) Uani 1 1 d . . . . .
C29 C 0.4917(3) -0.0155(3) 0.72528(17) 0.0737(9) Uani 1 1 d . . . . .
H29 H 0.545(3) -0.078(3) 0.7257(16) 0.094(11) Uiso 1 1 d . . . . .
C30 C 0.49648(19) 0.0870(2) 0.69160(12) 0.0497(6) Uani 1 1 d . . . . .
C31 C 0.41851(19) 0.1775(2) 0.69184(11) 0.0426(5) Uani 1 1 d . . . . .
H31 H 0.427(2) 0.251(2) 0.6689(11) 0.053(7) Uiso 1 1 d . . . . .
O0AA O -0.1001(12) 0.4778(14) 0.7706(7) 0.061(3) Uani 0.15 1 d . . P . .
H13 H 0.043(3) 0.337(3) 0.7577(15) 0.086(11) Uiso 1 1 d . . . . .
H13A H -0.077(3) 0.529(3) 0.7845(17) 0.073(13) Uiso 1 1 d . . . . .

loop_
_atom_site_aniso_label
_atom_site_aniso_U_11
_atom_site_aniso_U_22
_atom_site_aniso_U_33
_atom_site_aniso_U_23
_atom_site_aniso_U_13
_atom_site_aniso_U_12
O1 0.0867(13) 0.0390(9) 0.0629(11) -0.0010(8) 0.0160(10) -0.0166(9)
N1 0.0420(10) 0.0379(9) 0.0395(10) 0.0018(8) 0.0060(8) -0.0052(8)
C1 0.100(3) 0.0456(16) 0.088(3) 0.0096(16) -0.006(2) -0.0242(17)
O13 0.0457(11) 0.0413(10) 0.0500(11) 0.0009(8) 0.0086(9) -0.0022(9)
N2 0.0415(10) 0.0302(9) 0.0409(10) 0.0019(7) 0.0050(8) -0.0001(8)
C2 0.0519(14) 0.0433(12) 0.0479(13) 0.0044(10) 0.0089(11) -0.0016(10)
O3 0.0582(10) 0.0703(11) 0.0419(9) 0.0120(8) 0.0152(7) 0.0099(9)
C3 0.0706(18) 0.0637(17) 0.0579(16) 0.0137(14) 0.0171(13) -0.0106(14)
C4 0.087(2) 0.093(2) 0.0479(16) 0.0048(16) 0.0213(15) -0.0121(18)
C5 0.088(2) 0.080(2) 0.0516(16) -0.0158(15) 0.0186(15) -0.0145(17)
C6 0.0697(17) 0.0519(15) 0.0512(15) -0.0063(12) 0.0113(12) -0.0096(13)
C7 0.0445(12) 0.0409(12) 0.0422(12) 0.0018(9) 0.0075(9) -0.0003(10)
C8 0.0408(12) 0.0458(13) 0.0498(13) 0.0079(10) 0.0051(10) -0.0029(11)
C9 0.0433(12) 0.0398(12) 0.0463(13) 0.0055(10) -0.0019(11) -0.0078(10)
C10 0.0472(13) 0.0414(13) 0.0434(12) 0.0012(10) 0.0034(10) -0.0091(10)
C11 0.0390(12) 0.0492(13) 0.0439(13) 0.0046(10) 0.0040(10) -0.0042(11)
C12 0.0534(14) 0.0412(12) 0.0416(12) 0.0008(10) 0.0086(11) -0.0024(11)
C13 0.0487(14) 0.0468(13) 0.0475(13) 0.0034(10) 0.0100(11) 0.0014(11)
C14 0.0534(15) 0.0533(14) 0.0496(14) 0.0025(12) 0.0173(11) 0.0043(12)
C15 0.0678(16) 0.0399(12) 0.0377(12) -0.0003(10) 0.0076(11) -0.0107(11)
C16 0.078(2) 0.0500(15) 0.0476(14) -0.0008(11) 0.0173(13) -0.0119(14)
C17 0.117(3) 0.0560(17) 0.0456(15) -0.0026(13) 0.0273(17) -0.0249(18)
C18 0.123(3) 0.0475(16) 0.0505(17) 0.0069(13) -0.0043(18) -0.0163(18)
C19 0.089(2) 0.0416(13) 0.0533(15) 0.0005(11) -0.0088(14) -0.0143(14)
C20 0.098(3) 0.0580(18) 0.084(2) 0.0103(17) -0.035(2) -0.0017(18)
C21 0.072(2) 0.094(3) 0.115(3) 0.003(2) -0.015(2) 0.009(2)
C22 0.062(2) 0.119(3) 0.100(3) 0.009(2) 0.0043(19) 0.016(2)
C23 0.0617(18) 0.090(2) 0.0656(19) 0.0073(16) 0.0056(14) 0.0046(16)
C24 0.0636(16) 0.0430(13) 0.0494(14) -0.0003(10) -0.0028(12) -0.0090(11)
F2 0.142(2) 0.1158(19) 0.286(4) 0.141(2) 0.116(2) 0.0741(17)
F1 0.0541(9) 0.0944(12) 0.0885(12) 0.0088(10) 0.0314(8) 0.0098(9)
O5 0.0559(11) 0.0433(10) 0.1271(18) -0.0015(10) 0.0406(11) 0.0015(8)
O4 0.0533(10) 0.0336(8) 0.0709(11) 0.0036(7) 0.0129(8) 0.0021(7)
C25 0.0441(12) 0.0333(11) 0.0469(12) -0.0056(9) 0.0071(10) -0.0020(9)
C26 0.0406(11) 0.0353(11) 0.0457(12) -0.0001(9) 0.0032(9) -0.0015(9)
C27 0.0627(17) 0.0604(16) 0.093(2) 0.0321(16) 0.0346(16) 0.0146(14)
C28 0.074(2) 0.0638(19) 0.134(3) 0.053(2) 0.039(2) 0.0242(16)
C29 0.0531(16) 0.0599(17) 0.111(3) 0.0213(17) 0.0201(16) 0.0217(14)
C30 0.0349(12) 0.0566(14) 0.0587(14) -0.0010(12) 0.0092(10) -0.0006(10)
C31 0.0412(12) 0.0398(12) 0.0462(12) 0.0015(10) 0.0030(10) -0.0045(10)
O0AA 0.052(8) 0.053(8) 0.078(9) 0.017(7) 0.004(7) 0.004(6)

loop_
_atom_type_symbol
_atom_type_description
_atom_type_scat_dispersion_real
_atom_type_scat_dispersion_imag
_atom_type_scat_source
C C 0.0033 0.0016 'International Tables Vol C Tables 4.2.6.8 and 6.1.1.4'
H H 0.0000 0.0000 'International Tables Vol C Tables 4.2.6.8 and 6.1.1.4'
F F 0.0171 0.0103 'International Tables Vol C Tables 4.2.6.8 and 6.1.1.4'
N N 0.0061 0.0033 'International Tables Vol C Tables 4.2.6.8 and 6.1.1.4'
O O 0.0106 0.0060 'International Tables Vol C Tables 4.2.6.8 and 6.1.1.4'

loop_
_geom_angle_atom_site_label_1
_geom_angle_atom_site_label_2
_geom_angle_atom_site_label_3
_geom_angle
_geom_angle_site_symmetry_1
_geom_angle_site_symmetry_3
_geom_angle_publ_flag
C2 O1 C1 118.0(2) . . ?
C7 N1 C8 113.15(17) . . ?
C7 N1 C10 115.78(17) . . ?
C10 N1 C8 110.42(18) . . ?
C13 O13 O0AA 48.7(6) . . ?
C9 N2 C11 108.46(17) . . ?
C9 N2 C12 110.30(17) . . ?
C11 N2 C12 114.82(18) . . ?
O1 C2 C3 124.3(2) . . ?
O1 C2 C7 115.4(2) . . ?
C3 C2 C7 120.3(2) . . ?
C15 O3 C14 118.99(18) . . ?
C2 C3 C4 120.0(3) . . ?
C5 C4 C3 120.0(3) . . ?
C4 C5 C6 120.2(3) . . ?
C5 C6 C7 121.0(3) . . ?
C2 C7 N1 118.5(2) . . ?
C6 C7 N1 123.1(2) . . ?
C6 C7 C2 118.4(2) . . ?
N1 C8 C9 110.33(19) . . ?
N2 C9 C8 110.75(19) . . ?
N1 C10 C11 110.64(19) . . ?
N2 C11 C10 109.38(19) . . ?
N2 C12 C13 114.67(19) . . ?
O13 C13 C12 115.5(2) . . ?
O13 C13 C14 112.9(2) . . ?
C14 C13 C12 109.9(2) . . ?
O0AA C13 O13 71.4(8) . . ?
O0AA C13 C12 128.9(7) . . ?
O0AA C13 C14 112.6(7) . . ?
O3 C14 C13 106.86(19) . . ?
O3 C15 C24 113.9(2) . . ?
C16 C15 O3 124.6(2) . . ?
C16 C15 C24 121.5(2) . . ?
C15 C16 C17 118.9(3) . . ?
C18 C17 C16 120.9(3) . . ?
C17 C18 C19 121.3(3) . . ?
C18 C19 C20 123.4(3) . . ?
C18 C19 C24 119.0(3) . . ?
C24 C19 C20 117.6(3) . . ?
C21 C20 C19 122.0(3) . . ?
C20 C21 C22 119.9(4) . . ?
C23 C22 C21 121.1(4) . . ?
C22 C23 C24 120.4(3) . . ?
C19 C24 C15 118.3(3) . . ?
C23 C24 C15 122.6(2) . . ?
C23 C24 C19 119.1(3) . . ?
O5 C25 O4 126.0(2) . . ?
O5 C25 C26 116.13(19) . . ?
O4 C25 C26 117.8(2) . . ?
C27 C26 C25 119.0(2) . . ?
C27 C26 C31 119.6(2) . . ?
C31 C26 C25 121.4(2) . . ?
C28 C27 C26 118.6(3) . . ?
F2 C28 C27 118.6(3) . . ?
F2 C28 C29 117.6(3) . . ?
C27 C28 C29 123.8(3) . . ?
C30 C29 C28 115.6(2) . . ?
F1 C30 C29 117.1(2) . . ?
F1 C30 C31 119.1(2) . . ?
C29 C30 C31 123.8(2) . . ?
C30 C31 C26 118.6(2) . . ?
C13 O0AA O13 59.9(6) . . ?

loop_
_geom_bond_atom_site_label_1
_geom_bond_atom_site_label_2
_geom_bond_distance
_geom_bond_site_symmetry_2
_geom_bond_publ_flag
O1 C1 1.418(3) . ?
O1 C2 1.368(3) . ?
N1 C7 1.427(3) . ?
N1 C8 1.467(3) . ?
N1 C10 1.457(3) . ?
O13 C13 1.389(3) . ?
O13 O0AA 1.521(15) . ?
N2 C9 1.495(3) . ?
N2 C11 1.496(3) . ?
N2 C12 1.501(3) . ?
C2 C3 1.383(4) . ?
C2 C7 1.400(3) . ?
O3 C14 1.425(3) . ?
O3 C15 1.368(3) . ?
C3 C4 1.387(4) . ?
C4 C5 1.368(5) . ?
C5 C6 1.381(4) . ?
C6 C7 1.386(3) . ?
C8 C9 1.507(3) . ?
C10 C11 1.510(3) . ?
C12 C13 1.523(3) . ?
C13 C14 1.513(3) . ?
C13 O0AA 1.207(14) . ?
C15 C16 1.361(3) . ?
C15 C24 1.428(4) . ?
C16 C17 1.425(4) . ?
C17 C18 1.353(5) . ?
C18 C19 1.403(5) . ?
C19 C20 1.423(5) . ?
C19 C24 1.418(4) . ?
C20 C21 1.351(6) . ?
C21 C22 1.380(6) . ?
C22 C23 1.372(5) . ?
C23 C24 1.410(4) . ?
F2 C28 1.351(3) . ?
F1 C30 1.353(3) . ?
O5 C25 1.244(3) . ?
O4 C25 1.247(3) . ?
C25 C26 1.512(3) . ?
C26 C27 1.381(3) . ?
C26 C31 1.384(3) . ?
C27 C28 1.366(4) . ?
C28 C29 1.372(4) . ?
C29 C30 1.361(4) . ?
C30 C31 1.368(3) . ?
